data_7003302
loop_
_publ_author_name
'Marinescu, Gabriela'
'Ferlay, Sylvie'
'Kyritsakas, Nathalie'
'Hosseini, Mir Wais'

_publ_section_title
;
 Molecular tectonics: design and generation of charge-assisted,
 H-bonded, hybrid molecular networks based on amidinium cations and
 thio- or isothio-cyanatometallates
;
_journal_issue 5
_journal_name_full 'Dalton Transactions'
_journal_page_first 615
_journal_page_last 619
_journal_paper_doi 10.1039/b715358a
_journal_year 2008
_chemical_formula_moiety 'C14 H20 N4, C4 Cu N4 S4'
_chemical_formula_sum 'C18 H20 Cu N8 S4'
_chemical_formula_weight 540.20
_chemical_name_systematic
;
?
;
_space_group_IT_number 14
_symmetry_cell_setting monoclinic
_symmetry_space_group_name_Hall '-P 2ybc'
_symmetry_space_group_name_H-M 'P 1 21/c 1'
_atom_sites_solution_hydrogens geom
_atom_sites_solution_primary direct
_atom_sites_solution_secondary difmap
_audit_creation_method SHELXL-97
_cell_angle_alpha 90.00
_cell_angle_beta 96.7880(13)
_cell_angle_gamma 90.00
_cell_formula_units_Z 2
_cell_length_a 6.2310(2)
_cell_length_b 15.8090(4)
_cell_length_c 11.6190(4)
_cell_measurement_reflns_used 2985
_cell_measurement_temperature 173(2)
_cell_measurement_theta_max 30.034
_cell_measurement_theta_min 2.910
_cell_volume 1136.52(6)
_computing_cell_refinement 'Bruker SMART'
_computing_data_collection 'Bruker SMART'
_computing_data_reduction 'Bruker SAINT'
_computing_molecular_graphics 'Bruker SHELXTL'
_computing_publication_material 'Bruker SHELXTL'
_computing_structure_refinement 'SHELXL-97 (Sheldrick, 1997)'
_computing_structure_solution 'SHELXS-97 (Sheldrick, 1990)'
_diffrn_ambient_temperature 173(2)
_diffrn_measured_fraction_theta_full 0.997
_diffrn_measured_fraction_theta_max 0.997
_diffrn_measurement_device_type 'CCD area detector'
_diffrn_measurement_method 'phi and omega scans'
_diffrn_radiation_monochromator graphite
_diffrn_radiation_source 'fine-focus sealed tube'
_diffrn_radiation_type MoK\a
_diffrn_radiation_wavelength 0.71073
_diffrn_reflns_av_R_equivalents 0.0205
_diffrn_reflns_av_sigmaI/netI 0.0441
_diffrn_reflns_limit_h_max 8
_diffrn_reflns_limit_h_min -8
_diffrn_reflns_limit_k_max 21
_diffrn_reflns_limit_k_min -22
_diffrn_reflns_limit_l_max 16
_diffrn_reflns_limit_l_min -16
_diffrn_reflns_number 6064
_diffrn_reflns_theta_full 30.03
_diffrn_reflns_theta_max 30.03
_diffrn_reflns_theta_min 3.12
_exptl_absorpt_coefficient_mu 1.352
_exptl_absorpt_correction_T_max 0.8766
_exptl_absorpt_correction_T_min 0.8333
_exptl_absorpt_correction_type none
_exptl_crystal_colour green
_exptl_crystal_density_diffrn 1.579
_exptl_crystal_density_meas ?
_exptl_crystal_density_method 'not measured'
_exptl_crystal_description prism
_exptl_crystal_F_000 554
_exptl_crystal_size_max 0.14
_exptl_crystal_size_mid 0.12
_exptl_crystal_size_min 0.10
_refine_diff_density_max 0.319
_refine_diff_density_min -0.519
_refine_diff_density_rms 0.067
_refine_ls_extinction_method none
_refine_ls_goodness_of_fit_ref 1.014
_refine_ls_hydrogen_treatment riding
_refine_ls_matrix_type full
_refine_ls_number_parameters 142
_refine_ls_number_reflns 3325
_refine_ls_number_restraints 0
_refine_ls_restrained_S_all 1.014
_refine_ls_R_factor_all 0.0458
_refine_ls_R_factor_gt 0.0322
_refine_ls_shift/su_max 0.001
_refine_ls_shift/su_mean 0.000
_refine_ls_structure_factor_coef Fsqd
_refine_ls_weighting_details 'calc w=1/[\s^2^(Fo^2^)+(0.0363P)^2^+0.4168P] where P=(Fo^2^+2Fc^2^)/3'
_refine_ls_weighting_scheme calc
_refine_ls_wR_factor_gt 0.0802
_refine_ls_wR_factor_ref 0.0869
_reflns_number_gt 2684
_reflns_number_total 3325
_reflns_threshold_expression >2sigma(I)
_cod_data_source_file b715358a.txt
_cod_data_source_block q
_cod_depositor_comments
;
The following automatic conversions were performed:
'_symmetry_cell_setting' value 'Monoclinic' changed to 'monoclinic'
according to '/home/saulius/struct/CIF-dictionaries/cif_core.dic'
dictionary named 'cif_core.dic' version 2.4.1 from 2010-06-29.

Automatic conversion script
Id: cif_fix_enum 1527 2010-12-29 10:47:43Z saulius 

The following automatic conversions were performed:

'_exptl_crystal_density_meas' value 'none' was changed to '?' - the
value is perceived as not measured.

Automatic conversion script
Id: cif_fix_values 3008 2015-01-20 13:52:24Z robertas 
;
_cod_original_sg_symbol_H-M P21/c
_cod_database_code 7003302

loop_
_symmetry_equiv_pos_as_xyz
'x, y, z'
'-x, y+1/2, -z+1/2'
'-x, -y, -z'
'x, -y-1/2, z-1/2'

loop_
_atom_site_label
_atom_site_type_symbol
_atom_site_fract_x
_atom_site_fract_y
_atom_site_fract_z
_atom_site_U_iso_or_equiv
_atom_site_adp_type
_atom_site_occupancy
_atom_site_symmetry_multiplicity
_atom_site_calc_flag
_atom_site_refinement_flags
_atom_site_disorder_assembly
_atom_site_disorder_group
Cu1 Cu 0.0000 0.5000 0.5000 0.02954(10) Uani 1 2 d S . .
S2 S -0.07019(7) 0.24509(3) 0.28265(4) 0.02643(11) Uani 1 1 d . . .
S1 S 0.61451(7) 0.57256(3) 0.31308(4) 0.02857(11) Uani 1 1 d . . .
N1 N 0.5609(2) 0.39812(8) 0.14079(11) 0.0206(3) Uani 1 1 d . . .
H1 H 0.5879 0.4440 0.1830 0.025 Uiso 1 1 calc R . .
N2 N 0.6274(2) 0.31941(8) -0.01758(11) 0.0214(3) Uani 1 1 d . . .
H2 H 0.7071 0.3123 -0.0745 0.026 Uiso 1 1 calc R . .
C9 C -0.0485(3) 0.33166(11) 0.36035(14) 0.0236(3) Uani 1 1 d . . .
N4 N -0.0315(3) 0.39326(10) 0.41450(14) 0.0333(4) Uani 1 1 d . . .
C2 C 0.3985(3) 0.33769(10) 0.17219(14) 0.0230(3) Uani 1 1 d . . .
H2A H 0.2899 0.3674 0.2130 0.028 Uiso 1 1 calc R . .
H2B H 0.4687 0.2939 0.2247 0.028 Uiso 1 1 calc R . .
C6 C 0.8693(3) 0.46092(9) -0.09021(13) 0.0186(3) Uani 1 1 d . . .
H6 H 0.7797 0.4341 -0.1514 0.022 Uiso 1 1 calc R . .
C5 C 0.8367(2) 0.44551(9) 0.02540(13) 0.0177(3) Uani 1 1 d . . .
C7 C 0.9680(3) 0.48479(9) 0.11524(13) 0.0188(3) Uani 1 1 d . . .
H7 H 0.9459 0.4744 0.1935 0.023 Uiso 1 1 calc R . .
C1 C 0.6673(2) 0.38515(9) 0.05069(13) 0.0175(3) Uani 1 1 d . . .
N3 N 0.2355(3) 0.53281(10) 0.40988(14) 0.0341(4) Uani 1 1 d . . .
C3 C 0.2891(3) 0.29666(11) 0.06291(15) 0.0256(3) Uani 1 1 d . . .
H3A H 0.2059 0.3397 0.0143 0.031 Uiso 1 1 calc R . .
H3B H 0.1871 0.2527 0.0834 0.031 Uiso 1 1 calc R . .
C4 C 0.4574(3) 0.25709(11) -0.00430(16) 0.0277(4) Uani 1 1 d . . .
H4A H 0.5209 0.2068 0.0376 0.033 Uiso 1 1 calc R . .
H4B H 0.3892 0.2387 -0.0815 0.033 Uiso 1 1 calc R . .
C8 C 0.3945(3) 0.54812(11) 0.37131(14) 0.0260(4) Uani 1 1 d . . .

loop_
_atom_site_aniso_label
_atom_site_aniso_U_11
_atom_site_aniso_U_22
_atom_site_aniso_U_33
_atom_site_aniso_U_23
_atom_site_aniso_U_13
_atom_site_aniso_U_12
Cu1 0.0394(2) 0.02655(17) 0.02574(17) -0.00329(11) 0.01666(14) -0.00574(12)
S2 0.0304(2) 0.0252(2) 0.0254(2) -0.00022(15) 0.01078(17) -0.00188(16)
S1 0.0286(2) 0.0323(2) 0.0262(2) -0.00544(16) 0.00898(18) -0.00296(18)
N1 0.0228(7) 0.0209(6) 0.0194(6) -0.0008(5) 0.0076(5) -0.0011(5)
N2 0.0243(7) 0.0201(6) 0.0221(7) -0.0021(5) 0.0122(5) -0.0030(5)
C9 0.0211(8) 0.0276(8) 0.0233(8) 0.0069(6) 0.0076(6) 0.0005(6)
N4 0.0400(9) 0.0300(8) 0.0321(8) -0.0018(6) 0.0131(7) -0.0028(7)
C2 0.0221(8) 0.0265(8) 0.0220(8) 0.0024(6) 0.0094(6) -0.0022(6)
C6 0.0214(7) 0.0193(7) 0.0154(7) 0.0005(5) 0.0034(6) -0.0004(6)
C5 0.0186(7) 0.0175(7) 0.0179(7) 0.0016(5) 0.0061(6) 0.0019(5)
C7 0.0209(8) 0.0201(7) 0.0164(7) 0.0017(5) 0.0060(6) 0.0012(6)
C1 0.0185(7) 0.0183(7) 0.0165(7) 0.0022(5) 0.0047(6) 0.0014(6)
N3 0.0390(9) 0.0368(9) 0.0291(8) -0.0019(7) 0.0143(7) -0.0057(7)
C3 0.0229(8) 0.0294(8) 0.0258(8) -0.0014(6) 0.0087(7) -0.0051(6)
C4 0.0293(9) 0.0237(8) 0.0329(9) -0.0058(6) 0.0144(7) -0.0088(7)
C8 0.0343(10) 0.0251(8) 0.0186(8) -0.0038(6) 0.0034(7) -0.0004(7)

loop_
_atom_type_symbol
_atom_type_description
_atom_type_scat_dispersion_real
_atom_type_scat_dispersion_imag
_atom_type_scat_source
C C 0.0033 0.0016 'International Tables Vol C Tables 4.2.6.8 and 6.1.1.4'
H H 0.0000 0.0000 'International Tables Vol C Tables 4.2.6.8 and 6.1.1.4'
N N 0.0061 0.0033 'International Tables Vol C Tables 4.2.6.8 and 6.1.1.4'
S S 0.1246 0.1234 'International Tables Vol C Tables 4.2.6.8 and 6.1.1.4'
Cu Cu 0.3201 1.2651 'International Tables Vol C Tables 4.2.6.8 and 6.1.1.4'

loop_
_geom_angle_atom_site_label_1
_geom_angle_atom_site_label_2
_geom_angle_atom_site_label_3
_geom_angle
_geom_angle_site_symmetry_1
_geom_angle_site_symmetry_3
_geom_angle_publ_flag
N4 Cu1 N4 180.0 3_566 . ?
N4 Cu1 N3 90.37(7) 3_566 . ?
N4 Cu1 N3 89.63(7) . . ?
N4 Cu1 N3 89.63(7) 3_566 3_566 ?
N4 Cu1 N3 90.37(7) . 3_566 ?
N3 Cu1 N3 180.00(7) . 3_566 ?
C1 N1 C2 121.43(13) . . ?
C1 N1 H1 119.3 . . ?
C2 N1 H1 119.3 . . ?
C1 N2 C4 123.71(13) . . ?
C1 N2 H2 118.1 . . ?
C4 N2 H2 118.1 . . ?
N4 C9 S2 179.23(16) . . ?
C9 N4 Cu1 177.51(14) . . ?
N1 C2 C3 108.99(13) . . ?
N1 C2 H2A 109.9 . . ?
C3 C2 H2A 109.9 . . ?
N1 C2 H2B 109.9 . . ?
C3 C2 H2B 109.9 . . ?
H2A C2 H2B 108.3 . . ?
C7 C6 C5 120.06(14) 3_765 . ?
C7 C6 H6 120.0 3_765 . ?
C5 C6 H6 120.0 . . ?
C7 C5 C6 120.07(14) . . ?
C7 C5 C1 120.56(13) . . ?
C6 C5 C1 119.34(14) . . ?
C6 C7 C5 119.87(14) 3_765 . ?
C6 C7 H7 120.1 3_765 . ?
C5 C7 H7 120.1 . . ?
N2 C1 N1 121.69(14) . . ?
N2 C1 C5 118.65(13) . . ?
N1 C1 C5 119.66(13) . . ?
C8 N3 Cu1 169.69(16) . . ?
C2 C3 C4 109.80(14) . . ?
C2 C3 H3A 109.7 . . ?
C4 C3 H3A 109.7 . . ?
C2 C3 H3B 109.7 . . ?
C4 C3 H3B 109.7 . . ?
H3A C3 H3B 108.2 . . ?
N2 C4 C3 109.23(13) . . ?
N2 C4 H4A 109.8 . . ?
C3 C4 H4A 109.8 . . ?
N2 C4 H4B 109.8 . . ?
C3 C4 H4B 109.8 . . ?
H4A C4 H4B 108.3 . . ?
N3 C8 S1 177.69(18) . . ?

loop_
_geom_bond_atom_site_label_1
_geom_bond_atom_site_label_2
_geom_bond_distance
_geom_bond_site_symmetry_2
_geom_bond_publ_flag
Cu1 N4 1.9562(16) 3_566 ?
Cu1 N4 1.9562(16) . ?
Cu1 N3 1.9702(16) . ?
Cu1 N3 1.9702(16) 3_566 ?
S2 C9 1.6364(18) . ?
S1 C8 1.6449(18) . ?
N1 C1 1.3196(19) . ?
N1 C2 1.469(2) . ?
N1 H1 0.8800 . ?
N2 C1 1.3132(19) . ?
N2 C4 1.468(2) . ?
N2 H2 0.8800 . ?
C9 N4 1.157(2) . ?
C2 C3 1.514(2) . ?
C2 H2A 0.9900 . ?
C2 H2B 0.9900 . ?
C6 C7 1.385(2) 3_765 ?
C6 C5 1.403(2) . ?
C6 H6 0.9500 . ?
C5 C7 1.394(2) . ?
C5 C1 1.478(2) . ?
C7 C6 1.385(2) 3_765 ?
C7 H7 0.9500 . ?
N3 C8 1.160(2) . ?
C3 C4 1.515(2) . ?
C3 H3A 0.9900 . ?
C3 H3B 0.9900 . ?
C4 H4A 0.9900 . ?
C4 H4B 0.9900 . ?
